data_4335504
loop_
_publ_author_name
'Jingui Duan'
'Masakazu Higuchi'
'Maw Lin Foo'
'Satoshi Horike'
'Koya Prabhakara Rao'
'Susumu Kitagawa'

_publ_section_title
;
 A Family of Rare Earth Porous Coordination Polymers with Different
 Flexibility for CO2/C2H4 and CO2/C2H6 Separation
;
_journal_name_full 'Inorganic Chemistry'
_journal_page_first 8244
_journal_page_last 8249
_journal_paper_doi 10.1021/ic401157n
_journal_volume 52
_journal_year 2013
_chemical_formula_sum 'C66 H50 La2 N8 O20'
_chemical_formula_weight 1552.96
_chemical_name_systematic
; 
 ? 
;
_space_group_IT_number 14
_symmetry_cell_setting monoclinic
_symmetry_space_group_name_Hall '-P 2ybc'
_symmetry_space_group_name_H-M 'P 1 21/c 1'
_atom_sites_solution_hydrogens geom
_atom_sites_solution_primary direct
_atom_sites_solution_secondary difmap
_audit_creation_method SHELXL-97
_cell_angle_alpha 90.00
_cell_angle_beta 103.81(3)
_cell_angle_gamma 90.00
_cell_formula_units_Z 4
_cell_length_a 18.582(4)
_cell_length_b 34.589(7)
_cell_length_c 16.268(3)
_cell_measurement_temperature 223(2)
_cell_volume 10154(4)
_computing_structure_refinement 'SHELXL-97 (Sheldrick, 1997)'
_computing_structure_solution 'SHELXS-97 (Sheldrick, 1990)'
_diffrn_ambient_temperature 223(2)
_diffrn_measured_fraction_theta_full 0.996
_diffrn_measured_fraction_theta_max 0.996
_diffrn_radiation_monochromator graphite
_diffrn_radiation_source 'fine-focus sealed tube'
_diffrn_radiation_type MoK\a
_diffrn_radiation_wavelength 0.71073
_diffrn_reflns_av_R_equivalents 0.0523
_diffrn_reflns_av_sigmaI/netI 0.0565
_diffrn_reflns_limit_h_max 22
_diffrn_reflns_limit_h_min -22
_diffrn_reflns_limit_k_max 41
_diffrn_reflns_limit_k_min -41
_diffrn_reflns_limit_l_max 16
_diffrn_reflns_limit_l_min -19
_diffrn_reflns_number 64226
_diffrn_reflns_theta_full 25.05
_diffrn_reflns_theta_max 25.05
_diffrn_reflns_theta_min 2.55
_exptl_absorpt_coefficient_mu 0.882
_exptl_absorpt_correction_T_max 0.9170
_exptl_absorpt_correction_T_min 0.8573
_exptl_absorpt_correction_type multi-scan
_exptl_crystal_density_diffrn 1.016
_exptl_crystal_F_000 3104
_exptl_crystal_size_max 0.18
_exptl_crystal_size_mid 0.13
_exptl_crystal_size_min 0.10
_platon_squeeze_details
;
;
_refine_diff_density_max 2.040
_refine_diff_density_min -2.341
_refine_diff_density_rms 0.127
_refine_ls_extinction_method none
_refine_ls_goodness_of_fit_ref 1.066
_refine_ls_hydrogen_treatment constr
_refine_ls_matrix_type full
_refine_ls_number_parameters 869
_refine_ls_number_reflns 17925
_refine_ls_number_restraints 1514
_refine_ls_restrained_S_all 1.132
_refine_ls_R_factor_all 0.0752
_refine_ls_R_factor_gt 0.0647
_refine_ls_shift/su_max 0.006
_refine_ls_shift/su_mean 0.000
_refine_ls_structure_factor_coef Fsqd
_refine_ls_weighting_details 'calc w=1/[\s^2^(Fo^2^)+(0.1500P)^2^+0.0000P] where P=(Fo^2^+2Fc^2^)/3'
_refine_ls_weighting_scheme calc
_refine_ls_wR_factor_gt 0.2054
_refine_ls_wR_factor_ref 0.2148
_reflns_number_gt 14901
_reflns_number_total 17925
_reflns_threshold_expression >2sigma(I)
_cod_data_source_file ic401157n_si_002.cif
_cod_data_source_block La-PCP
_cod_original_sg_symbol_Hall -P2ybc
_cod_database_code 4335504

loop_
_symmetry_equiv_pos_as_xyz
'x, y, z'
'-x, y+1/2, -z+1/2'
'-x, -y, -z'
'x, -y-1/2, z-1/2'

loop_
_atom_site_label
_atom_site_type_symbol
_atom_site_fract_x
_atom_site_fract_y
_atom_site_fract_z
_atom_site_U_iso_or_equiv
_atom_site_adp_type
_atom_site_occupancy
_atom_site_symmetry_multiplicity
_atom_site_calc_flag
_atom_site_refinement_flags
C1 C 0.7084(4) 0.33305(18) 0.5283(4) 0.0354(13) Uani 1 1 d U
C2 C 0.7211(4) 0.37351(18) 0.5565(4) 0.0386(13) Uani 1 1 d U
C3 C 0.7040(4) 0.3862(2) 0.6308(5) 0.0473(14) Uani 1 1 d U
H3 H 0.6852 0.3685 0.6643 0.057 Uiso 1 1 calc RU
C4 C 0.7141(4) 0.4243(2) 0.6562(5) 0.0519(14) Uani 1 1 d U
H4 H 0.7006 0.4328 0.7053 0.062 Uiso 1 1 calc RU
C5 C 0.7454(4) 0.4505(2) 0.6066(5) 0.0517(15) Uani 1 1 d U
C6 C 0.7621(5) 0.4376(2) 0.5353(5) 0.0540(15) Uani 1 1 d U
H6 H 0.7839 0.4545 0.5030 0.065 Uiso 1 1 calc RU
C7 C 0.7479(4) 0.4004(2) 0.5091(5) 0.0517(15) Uani 1 1 d U
H7 H 0.7568 0.3929 0.4569 0.062 Uiso 1 1 calc RU
C8 C 0.7617(4) 0.5511(2) 0.7003(5) 0.0492(14) Uani 1 1 d U
C9 C 0.7140(4) 0.5761(2) 0.7278(4) 0.0444(13) Uani 1 1 d U
H9 H 0.6675 0.5673 0.7332 0.053 Uiso 1 1 calc RU
C10 C 0.7354(4) 0.6147(2) 0.7474(4) 0.0429(13) Uani 1 1 d U
C11 C 0.8025(4) 0.6274(2) 0.7365(5) 0.0509(14) Uani 1 1 d U
H11 H 0.8159 0.6535 0.7461 0.061 Uiso 1 1 calc RU
C12 C 0.8505(4) 0.6018(2) 0.7113(5) 0.0464(13) Uani 1 1 d U
C13 C 0.8302(4) 0.5637(2) 0.6954(5) 0.0506(14) Uani 1 1 d U
H13 H 0.8639 0.5461 0.6811 0.061 Uiso 1 1 calc RU
C14 C 0.9284(4) 0.6134(2) 0.7053(5) 0.0496(14) Uani 1 1 d U
C15 C 0.9972(4) 0.6626(2) 0.6478(4) 0.0431(13) Uani 1 1 d U
C16 C 0.9877(4) 0.6871(3) 0.5798(5) 0.0656(17) Uani 1 1 d U
H16 H 0.9398 0.6919 0.5463 0.079 Uiso 1 1 calc RU
C17 C 1.0488(4) 0.7050(3) 0.5603(5) 0.0608(17) Uani 1 1 d U
H17 H 1.0430 0.7190 0.5096 0.073 Uiso 1 1 calc RU
C18 C 1.1185(4) 0.7023(2) 0.6155(4) 0.0386(13) Uani 1 1 d U
C19 C 1.1266(4) 0.6790(2) 0.6856(4) 0.0385(13) Uani 1 1 d U
H19 H 1.1733 0.6766 0.7233 0.046 Uiso 1 1 calc RU
C20 C 1.0658(4) 0.6590(2) 0.7012(4) 0.0413(13) Uani 1 1 d U
H20 H 1.0722 0.6429 0.7489 0.050 Uiso 1 1 calc RU
C21 C 1.1840(3) 0.72308(18) 0.5966(4) 0.0291(12) Uani 1 1 d U
C22 C 0.5874(4) 0.6533(2) 0.8509(4) 0.0408(13) Uani 1 1 d U
C23 C 0.5663(4) 0.6913(2) 0.8268(4) 0.0443(14) Uani 1 1 d U
H23 H 0.5874 0.7043 0.7875 0.053 Uiso 1 1 calc RU
C24 C 0.5148(4) 0.7094(2) 0.8610(4) 0.0407(13) Uani 1 1 d U
H24 H 0.5009 0.7348 0.8441 0.049 Uiso 1 1 calc RU
C25 C 0.4827(3) 0.69194(18) 0.9188(4) 0.0326(12) Uani 1 1 d U
C26 C 0.5068(4) 0.65423(19) 0.9454(4) 0.0376(12) Uani 1 1 d U
H26 H 0.4879 0.6417 0.9871 0.045 Uiso 1 1 calc RU
C27 C 0.5575(4) 0.6361(2) 0.9105(4) 0.0430(13) Uani 1 1 d U
H27 H 0.5725 0.6108 0.9282 0.052 Uiso 1 1 calc RU
C28 C 0.4259(3) 0.71136(17) 0.9543(4) 0.0298(11) Uani 1 1 d U
C29 C 0.7445(3) 0.32942(17) 0.8546(4) 0.0340(13) Uani 1 1 d U
C30 C 0.7521(4) 0.37096(17) 0.8815(4) 0.0328(12) Uani 1 1 d U
C31 C 0.7977(4) 0.39589(19) 0.8541(4) 0.0436(13) Uani 1 1 d U
H31 H 0.8259 0.3867 0.8174 0.052 Uiso 1 1 calc RU
C32 C 0.8041(4) 0.43440(19) 0.8781(4) 0.0449(13) Uani 1 1 d U
H32 H 0.8363 0.4508 0.8579 0.054 Uiso 1 1 calc RU
C33 C 0.7625(4) 0.44867(19) 0.9326(4) 0.0405(13) Uani 1 1 d U
C34 C 0.7176(4) 0.4229(2) 0.9622(5) 0.0486(14) Uani 1 1 d U
H34 H 0.6911 0.4315 1.0012 0.058 Uiso 1 1 calc RU
C35 C 0.7106(4) 0.38473(19) 0.9359(4) 0.0427(14) Uani 1 1 d U
H35 H 0.6778 0.3681 0.9548 0.051 Uiso 1 1 calc RU
C36 C 0.7972(4) 0.5173(2) 0.9326(5) 0.0437(13) Uani 1 1 d U
C37 C 0.7903(4) 0.55596(18) 0.9707(4) 0.0369(12) Uani 1 1 d U
C38 C 0.8347(4) 0.58531(19) 0.9484(4) 0.0389(12) Uani 1 1 d U
H38 H 0.8672 0.5792 0.9141 0.047 Uiso 1 1 calc RU
C39 C 0.8314(3) 0.62266(19) 0.9759(4) 0.0358(12) Uani 1 1 d U
C40 C 0.7813(4) 0.63214(19) 1.0265(4) 0.0397(13) Uani 1 1 d U
H40 H 0.7782 0.6577 1.0448 0.048 Uiso 1 1 calc RU
C41 C 0.7367(3) 0.60337(19) 1.0490(4) 0.0371(12) Uani 1 1 d U
C42 C 0.7426(3) 0.56627(18) 1.0215(4) 0.0377(13) Uani 1 1 d U
H42 H 0.7132 0.5469 1.0376 0.045 Uiso 1 1 calc RU
C43 C 0.6819(4) 0.6107(2) 1.1002(4) 0.0401(13) Uani 1 1 d U
C44 C 0.6093(4) 0.6612(2) 1.1521(4) 0.0375(12) Uani 1 1 d U
C45 C 0.5926(3) 0.70147(19) 1.1400(4) 0.0361(12) Uani 1 1 d U
H45 H 0.6206 0.7174 1.1126 0.043 Uiso 1 1 calc RU
C46 C 0.5354(3) 0.71632(18) 1.1690(4) 0.0340(12) Uani 1 1 d U
H46 H 0.5244 0.7428 1.1617 0.041 Uiso 1 1 calc RU
C47 C 0.4926(3) 0.69308(18) 1.2095(4) 0.0320(12) Uani 1 1 d U
C48 C 0.5118(4) 0.65430(19) 1.2231(4) 0.0371(13) Uani 1 1 d U
H48 H 0.4858 0.6386 1.2533 0.045 Uiso 1 1 calc RU
C49 C 0.5691(4) 0.6384(2) 1.1923(4) 0.0420(13) Uani 1 1 d U
H49 H 0.5799 0.6119 1.1994 0.050 Uiso 1 1 calc RU
C50 C 0.4257(3) 0.70887(18) 1.2338(4) 0.0328(12) Uani 1 1 d U
C51 C 0.8792(4) 0.6547(2) 0.9550(4) 0.0413(13) Uani 1 1 d U
C52 C 1.0013(3) 0.66632(19) 0.9265(4) 0.0357(12) Uani 1 1 d U
C53 C 0.9860(4) 0.7000(2) 0.8796(4) 0.0418(13) Uani 1 1 d U
H53 H 0.9366 0.7083 0.8613 0.050 Uiso 1 1 calc RU
C54 C 1.0425(3) 0.72191(19) 0.8588(4) 0.0333(12) Uani 1 1 d U
H54 H 1.0314 0.7445 0.8260 0.040 Uiso 1 1 calc RU
C55 C 1.1159(3) 0.70946(18) 0.8880(4) 0.0307(11) Uani 1 1 d U
C56 C 1.1305(4) 0.67605(19) 0.9349(4) 0.0376(13) Uani 1 1 d U
H56 H 1.1798 0.6680 0.9551 0.045 Uiso 1 1 calc RU
C57 C 1.0739(4) 0.6541(2) 0.9530(4) 0.0401(13) Uani 1 1 d U
H57 H 1.0849 0.6309 0.9834 0.048 Uiso 1 1 calc RU
C58 C 1.1749(3) 0.73201(17) 0.8654(4) 0.0256(11) Uani 1 1 d U
C59 C 0.7334(4) 0.5107(2) 0.6813(5) 0.0558(15) Uani 1 1 d U
C60 C 0.6893(4) 0.6441(2) 0.7794(5) 0.0500(14) Uani 1 1 d U
C61 C 0.5363(4) 0.3121(2) 0.4857(5) 0.0476(17) Uani 1 1 d U
H61 H 0.5581 0.3049 0.5419 0.057 Uiso 1 1 calc RU
C62 C 0.4541(9) 0.3531(5) 0.3894(8) 0.166(5) Uani 1 1 d U
H62A H 0.4891 0.3520 0.3537 0.249 Uiso 1 1 calc RU
H62B H 0.4373 0.3796 0.3920 0.249 Uiso 1 1 calc RU
H62C H 0.4120 0.3366 0.3660 0.249 Uiso 1 1 calc RU
C63 C 0.4840(7) 0.3659(4) 0.5463(7) 0.119(4) Uani 1 1 d U
H63A H 0.5164 0.3568 0.5986 0.178 Uiso 1 1 calc RU
H63B H 0.4332 0.3659 0.5517 0.178 Uiso 1 1 calc RU
H63C H 0.4982 0.3919 0.5345 0.178 Uiso 1 1 calc RU
C64 C 0.6472(5) 0.1683(2) 0.7513(4) 0.054(2) Uani 1 1 d U
H64 H 0.6324 0.1786 0.7981 0.065 Uiso 1 1 calc RU
C65 C 0.6658(8) 0.1144(4) 0.6683(9) 0.134(5) Uani 1 1 d U
H65A H 0.6295 0.0963 0.6372 0.201 Uiso 1 1 calc RU
H65B H 0.7124 0.1012 0.6901 0.201 Uiso 1 1 calc RU
H65C H 0.6730 0.1352 0.6309 0.201 Uiso 1 1 calc RU
C66 C 0.6039(8) 0.1065(4) 0.7971(8) 0.142(5) Uani 1 1 d U
H66A H 0.5860 0.0823 0.7696 0.213 Uiso 1 1 calc RU
H66B H 0.5627 0.1207 0.8096 0.213 Uiso 1 1 calc RU
H66C H 0.6404 0.1012 0.8494 0.213 Uiso 1 1 calc RU
La1 La 0.705000(19) 0.261862(9) 0.70703(2) 0.02238(13) Uani 1 1 d .
La2 La 0.67939(2) 0.251733(9) 0.45642(2) 0.02205(13) Uani 1 1 d .
N1 N 0.7657(4) 0.48972(18) 0.6330(4) 0.0608(18) Uani 1 1 d .
H1A H 0.8030 0.5005 0.6146 0.073 Uiso 1 1 d RU
N2 N 0.6368(3) 0.6299(2) 0.8158(4) 0.0545(17) Uani 1 1 d .
H2A H 0.6334 0.6040 0.8186 0.065 Uiso 1 1 d RU
N3 N 0.9341(3) 0.64432(19) 0.6624(4) 0.0516(16) Uani 1 1 d .
H3A H 0.8907 0.6561 0.6394 0.062 Uiso 1 1 d RU
N4 N 0.7632(3) 0.48756(16) 0.9586(4) 0.0446(14) Uani 1 1 d .
H4A H 0.7387 0.4928 0.9987 0.053 Uiso 1 1 d RU
N5 N 0.6674(3) 0.64792(16) 1.1155(3) 0.0389(13) Uani 1 1 d .
H5A H 0.6977 0.6660 1.1028 0.047 Uiso 1 1 d RU
N6 N 0.9461(3) 0.64328(17) 0.9476(4) 0.0442(14) Uani 1 1 d .
H6A H 0.9575 0.6182 0.9583 0.053 Uiso 1 1 d RU
N7 N 0.4907(6) 0.3398(3) 0.4755(5) 0.115(4) Uani 1 1 d .
N8 N 0.6393(6) 0.1305(2) 0.7387(6) 0.099(3) Uani 1 1 d .
O1 O 0.7032(3) 0.32583(11) 0.4505(3) 0.0381(10) Uani 1 1 d U
O2 O 0.7022(2) 0.30628(11) 0.5801(2) 0.0293(9) Uani 1 1 d U
O3 O 1.1818(3) 0.73279(13) 0.5209(3) 0.0369(10) Uani 1 1 d U
O4 O 1.2396(2) 0.73003(12) 0.6562(2) 0.0292(9) Uani 1 1 d U
O5 O 0.3970(2) 0.74317(11) 0.9196(3) 0.0299(10) Uani 1 1 d U
O6 O 0.4042(2) 0.69694(13) 1.0145(3) 0.0373(10) Uani 1 1 d U
O7 O 0.9831(4) 0.5935(2) 0.7375(6) 0.115(3) Uani 1 1 d .
O8 O 0.6993(4) 0.67924(17) 0.7702(5) 0.087(2) Uani 1 1 d U
O9 O 0.6832(4) 0.4984(2) 0.7142(5) 0.103(3) Uani 1 1 d U
O10 O 0.7643(3) 0.31978(12) 0.7894(3) 0.0375(10) Uani 1 1 d U
O11 O 0.7191(2) 0.30695(12) 0.9017(3) 0.0358(10) Uani 1 1 d U
O12 O 1.1621(3) 0.75639(12) 0.8077(3) 0.0313(10) Uani 1 1 d U
O13 O 1.2437(2) 0.72552(12) 0.9055(2) 0.0282(9) Uani 1 1 d U
O14 O 0.3953(2) 0.73990(12) 1.1991(3) 0.0296(9) Uani 1 1 d U
O15 O 0.4022(2) 0.69159(13) 1.2889(3) 0.0387(10) Uani 1 1 d U
O16 O 0.8557(4) 0.68740(17) 0.9454(5) 0.084(2) Uani 1 1 d U
O17 O 0.6526(3) 0.58358(16) 1.1273(4) 0.0725(19) Uani 1 1 d .
O18 O 0.8361(5) 0.51347(18) 0.8836(5) 0.114(3) Uani 1 1 d U
O19 O 0.5553(2) 0.29343(13) 0.4293(3) 0.0367(10) Uani 1 1 d U
O20 O 0.6715(3) 0.19011(13) 0.7085(3) 0.0384(11) Uani 1 1 d .

loop_
_atom_site_aniso_label
_atom_site_aniso_U_11
_atom_site_aniso_U_22
_atom_site_aniso_U_33
_atom_site_aniso_U_23
_atom_site_aniso_U_13
_atom_site_aniso_U_12
C1 0.045(3) 0.025(3) 0.042(3) -0.001(2) 0.023(2) -0.004(2)
C2 0.055(3) 0.024(3) 0.043(3) -0.002(2) 0.023(3) 0.000(2)
C3 0.058(3) 0.032(3) 0.056(3) -0.006(3) 0.021(3) -0.001(3)
C4 0.068(3) 0.030(3) 0.061(3) -0.008(2) 0.022(3) -0.001(3)
C5 0.063(3) 0.031(3) 0.063(3) -0.004(3) 0.019(3) -0.004(3)
C6 0.073(3) 0.036(3) 0.059(3) -0.004(3) 0.026(3) -0.010(3)
C7 0.072(3) 0.033(3) 0.055(3) -0.002(3) 0.024(3) -0.010(3)
C8 0.044(3) 0.036(3) 0.069(3) -0.010(3) 0.016(3) -0.004(3)
C9 0.041(3) 0.038(3) 0.059(3) 0.000(3) 0.022(2) -0.004(2)
C10 0.042(3) 0.036(3) 0.054(3) -0.005(2) 0.019(2) 0.006(2)
C11 0.055(3) 0.037(3) 0.062(3) -0.002(3) 0.017(3) -0.006(3)
C12 0.046(3) 0.040(3) 0.058(3) -0.005(2) 0.021(2) -0.005(2)
C13 0.046(3) 0.044(3) 0.067(3) -0.008(3) 0.024(3) -0.004(3)
C14 0.045(3) 0.043(3) 0.063(3) 0.000(3) 0.019(3) -0.002(3)
C15 0.038(3) 0.046(3) 0.048(3) 0.006(3) 0.018(2) -0.009(3)
C16 0.046(3) 0.074(4) 0.072(4) 0.022(3) 0.004(3) -0.012(3)
C17 0.045(3) 0.069(4) 0.065(3) 0.023(3) 0.006(3) -0.011(3)
C18 0.035(3) 0.043(3) 0.040(3) 0.005(3) 0.016(2) -0.012(3)
C19 0.032(2) 0.043(3) 0.041(3) 0.007(2) 0.011(2) -0.011(2)
C20 0.038(2) 0.045(3) 0.044(3) 0.009(2) 0.015(2) -0.010(2)
C21 0.029(3) 0.031(3) 0.030(3) -0.002(2) 0.011(2) -0.005(2)
C22 0.039(3) 0.044(3) 0.043(3) -0.001(3) 0.015(2) 0.009(3)
C23 0.044(3) 0.049(3) 0.045(3) 0.007(3) 0.020(2) 0.009(3)
C24 0.042(3) 0.043(3) 0.042(3) 0.003(3) 0.019(2) 0.006(3)
C25 0.033(3) 0.034(3) 0.034(3) -0.002(2) 0.014(2) 0.004(2)
C26 0.039(3) 0.037(3) 0.040(3) -0.001(2) 0.016(2) 0.006(2)
C27 0.046(3) 0.040(3) 0.046(3) -0.003(2) 0.016(2) 0.006(2)
C28 0.033(2) 0.029(3) 0.033(3) -0.002(2) 0.018(2) 0.003(2)
C29 0.039(3) 0.022(3) 0.045(3) -0.002(2) 0.018(2) -0.003(2)
C30 0.043(3) 0.022(2) 0.038(3) 0.000(2) 0.020(2) -0.003(2)
C31 0.057(3) 0.030(3) 0.051(3) -0.006(2) 0.028(2) -0.007(2)
C32 0.056(3) 0.030(3) 0.057(3) -0.006(2) 0.031(2) -0.009(2)
C33 0.052(3) 0.029(3) 0.046(3) -0.008(2) 0.023(2) -0.005(2)
C34 0.063(3) 0.034(3) 0.058(3) -0.004(3) 0.033(3) -0.005(3)
C35 0.058(3) 0.027(3) 0.052(3) -0.006(2) 0.032(3) -0.008(3)
C36 0.046(3) 0.036(3) 0.056(3) -0.007(3) 0.025(3) -0.004(3)
C37 0.037(3) 0.030(3) 0.048(3) -0.008(2) 0.019(2) -0.002(2)
C38 0.037(2) 0.033(2) 0.052(3) 0.000(2) 0.022(2) -0.001(2)
C39 0.032(2) 0.034(2) 0.048(3) -0.002(2) 0.021(2) -0.005(2)
C40 0.040(3) 0.028(3) 0.055(3) -0.007(2) 0.019(2) 0.000(2)
C41 0.037(2) 0.032(2) 0.048(3) -0.004(2) 0.021(2) -0.002(2)
C42 0.036(3) 0.029(3) 0.051(3) 0.002(2) 0.017(2) -0.008(2)
C43 0.039(3) 0.038(3) 0.050(3) -0.005(2) 0.023(2) -0.008(2)
C44 0.036(3) 0.038(3) 0.043(3) -0.006(2) 0.019(2) 0.002(2)
C45 0.035(2) 0.036(2) 0.044(3) -0.002(2) 0.021(2) -0.001(2)
C46 0.034(3) 0.028(3) 0.043(3) 0.000(2) 0.017(2) 0.005(2)
C47 0.033(3) 0.032(3) 0.033(3) 0.000(2) 0.012(2) 0.005(2)
C48 0.039(3) 0.036(3) 0.043(3) 0.001(2) 0.021(2) 0.003(2)
C49 0.042(3) 0.037(3) 0.051(3) -0.001(3) 0.019(2) 0.007(3)
C50 0.036(3) 0.031(3) 0.033(3) 0.002(2) 0.013(2) 0.003(2)
C51 0.041(3) 0.035(3) 0.053(3) -0.002(2) 0.022(2) 0.000(2)
C52 0.033(3) 0.035(3) 0.041(3) 0.003(2) 0.013(2) -0.006(2)
C53 0.036(3) 0.042(3) 0.051(3) 0.007(3) 0.017(2) -0.006(2)
C54 0.025(2) 0.035(3) 0.036(3) 0.007(2) -0.001(2) -0.002(2)
C55 0.030(2) 0.034(3) 0.030(2) 0.006(2) 0.011(2) -0.003(2)
C56 0.032(3) 0.037(3) 0.046(3) 0.005(2) 0.013(2) -0.004(2)
C57 0.038(3) 0.035(3) 0.050(3) 0.011(2) 0.015(2) -0.004(2)
C58 0.024(2) 0.027(2) 0.028(3) -0.002(2) 0.011(2) -0.005(2)
C59 0.054(3) 0.042(3) 0.076(3) -0.007(3) 0.023(3) -0.003(3)
C60 0.050(3) 0.044(3) 0.058(3) -0.001(3) 0.015(3) -0.001(3)
C61 0.058(4) 0.044(4) 0.043(4) -0.002(3) 0.015(3) 0.012(3)
C62 0.203(12) 0.175(11) 0.090(8) -0.002(8) -0.024(8) 0.093(10)
C63 0.143(9) 0.125(9) 0.088(7) -0.020(7) 0.025(7) 0.076(8)
C64 0.085(6) 0.041(4) 0.033(4) -0.004(3) 0.010(4) -0.018(4)
C65 0.167(11) 0.065(7) 0.151(9) -0.035(7) -0.001(9) 0.014(7)
C66 0.169(11) 0.099(8) 0.135(9) 0.050(7) -0.008(8) -0.056(8)
La1 0.0268(2) 0.0213(2) 0.0227(2) 0.00001(12) 0.01309(15) 0.00148(13)
La2 0.0276(2) 0.0197(2) 0.0221(2) 0.00000(12) 0.01255(16) -0.00074(12)
N1 0.069(4) 0.037(3) 0.085(5) -0.013(3) 0.034(4) -0.002(3)
N2 0.054(4) 0.059(4) 0.060(4) 0.013(3) 0.031(3) 0.013(3)
N3 0.037(3) 0.056(4) 0.066(4) 0.008(3) 0.020(3) -0.008(3)
N4 0.057(4) 0.029(3) 0.055(4) -0.015(3) 0.028(3) -0.008(3)
N5 0.033(3) 0.037(3) 0.056(3) -0.009(3) 0.028(3) 0.001(2)
N6 0.036(3) 0.040(3) 0.060(4) 0.006(3) 0.018(3) -0.008(3)
N7 0.150(9) 0.135(9) 0.056(5) -0.007(5) 0.017(5) 0.106(8)
N8 0.143(9) 0.050(5) 0.088(6) 0.022(4) -0.005(6) -0.034(5)
O1 0.060(3) 0.022(2) 0.037(2) -0.0016(18) 0.020(2) -0.007(2)
O2 0.039(2) 0.0209(19) 0.033(2) 0.0022(17) 0.0186(18) 0.0007(17)
O3 0.037(2) 0.044(3) 0.032(2) 0.007(2) 0.012(2) -0.007(2)
O4 0.028(2) 0.031(2) 0.028(2) -0.0008(17) 0.0065(17) -0.0055(18)
O5 0.031(2) 0.027(2) 0.034(3) -0.0006(17) 0.012(2) 0.0055(18)
O6 0.043(2) 0.036(2) 0.038(2) 0.0036(19) 0.020(2) 0.010(2)
O7 0.066(4) 0.078(5) 0.205(9) 0.032(6) 0.040(5) 0.004(4)
O8 0.100(5) 0.044(3) 0.140(6) -0.010(4) 0.076(5) -0.010(3)
O9 0.110(5) 0.058(4) 0.175(7) -0.025(4) 0.100(5) -0.020(4)
O10 0.051(3) 0.028(2) 0.038(2) -0.0063(19) 0.019(2) -0.004(2)
O11 0.042(2) 0.027(2) 0.042(2) 0.0049(19) 0.018(2) -0.003(2)
O12 0.028(2) 0.037(2) 0.032(2) 0.0072(18) 0.0127(19) -0.0043(18)
O13 0.029(2) 0.030(2) 0.029(2) -0.0048(17) 0.0114(17) -0.0059(18)
O14 0.030(2) 0.034(2) 0.028(2) 0.0061(17) 0.0122(18) 0.0118(18)
O15 0.045(3) 0.036(2) 0.043(2) 0.007(2) 0.027(2) 0.008(2)
O16 0.088(4) 0.042(3) 0.147(6) 0.010(4) 0.076(4) 0.006(3)
O17 0.089(4) 0.041(3) 0.115(5) -0.001(3) 0.078(4) -0.004(3)
O18 0.164(7) 0.047(4) 0.177(7) -0.025(4) 0.134(6) -0.018(4)
O19 0.043(2) 0.033(2) 0.035(2) -0.0010(19) 0.0112(19) 0.003(2)
O20 0.052(3) 0.029(2) 0.033(2) 0.0057(19) 0.007(2) -0.001(2)

loop_
_atom_type_symbol
_atom_type_description
_atom_type_scat_dispersion_real
_atom_type_scat_dispersion_imag
_atom_type_scat_source
C C 0.0033 0.0016 'International Tables Vol C Tables 4.2.6.8 and 6.1.1.4'
H H 0.0000 0.0000 'International Tables Vol C Tables 4.2.6.8 and 6.1.1.4'
N N 0.0061 0.0033 'International Tables Vol C Tables 4.2.6.8 and 6.1.1.4'
O O 0.0106 0.0060 'International Tables Vol C Tables 4.2.6.8 and 6.1.1.4'
La La -0.2871 2.4523 'International Tables Vol C Tables 4.2.6.8 and 6.1.1.4'

loop_
_geom_angle_atom_site_label_1
_geom_angle_atom_site_label_2
_geom_angle_atom_site_label_3
_geom_angle
_geom_angle_site_symmetry_1
_geom_angle_site_symmetry_3
O1 C1 O2 121.2(6) . .
O1 C1 C2 117.7(5) . .
O2 C1 C2 121.0(6) . .
O1 C1 La2 58.1(3) . .
O2 C1 La2 63.1(3) . .
C2 C1 La2 175.7(5) . .
C7 C2 C3 117.5(6) . .
C7 C2 C1 121.3(6) . .
C3 C2 C1 121.1(6) . .
C4 C3 C2 121.2(7) . .
C4 C3 H3 119.4 . .
C2 C3 H3 119.4 . .
C3 C4 C5 118.8(7) . .
C3 C4 H4 120.6 . .
C5 C4 H4 120.6 . .
C6 C5 C4 119.0(7) . .
C6 C5 N1 118.1(7) . .
C4 C5 N1 122.8(7) . .
C5 C6 C7 121.1(7) . .
C5 C6 H6 119.4 . .
C7 C6 H6 119.5 . .
C6 C7 C2 122.2(7) . .
C6 C7 H7 118.9 . .
C2 C7 H7 118.9 . .
C13 C8 C9 120.0(7) . .
C13 C8 C59 124.8(7) . .
C9 C8 C59 115.2(6) . .
C8 C9 C10 119.7(6) . .
C8 C9 H9 120.2 . .
C10 C9 H9 120.2 . .
C11 C10 C9 119.3(6) . .
C11 C10 C60 116.1(7) . .
C9 C10 C60 124.6(6) . .
C10 C11 C12 120.2(7) . .
C10 C11 H11 119.9 . .
C12 C11 H11 119.9 . .
C13 C12 C11 119.9(7) . .
C13 C12 C14 117.5(6) . .
C11 C12 C14 122.5(7) . .
C8 C13 C12 120.7(7) . .
C8 C13 H13 119.6 . .
C12 C13 H13 119.6 . .
O7 C14 N3 121.6(7) . .
O7 C14 C12 121.6(7) . .
N3 C14 C12 116.8(7) . .
C20 C15 C16 119.4(6) . .
C20 C15 N3 122.8(6) . .
C16 C15 N3 117.6(7) . .
C15 C16 C17 120.1(8) . .
C15 C16 H16 119.9 . .
C17 C16 H16 119.9 . .
C18 C17 C16 120.4(7) . .
C18 C17 H17 119.8 . .
C16 C17 H17 119.8 . .
C19 C18 C17 118.4(6) . .
C19 C18 C21 121.1(6) . .
C17 C18 C21 120.5(6) . .
C18 C19 C20 120.6(6) . .
C18 C19 H19 119.7 . .
C20 C19 H19 119.7 . .
C15 C20 C19 120.6(6) . .
C15 C20 H20 119.7 . .
C19 C20 H20 119.7 . .
O4 C21 O3 121.9(5) . .
O4 C21 C18 119.1(5) . .
O3 C21 C18 119.0(5) . .
O4 C21 La2 64.7(3) . 3_766
O3 C21 La2 58.5(3) . 3_766
C18 C21 La2 167.8(4) . 3_766
C27 C22 C23 118.5(6) . .
C27 C22 N2 116.2(6) . .
C23 C22 N2 125.3(6) . .
C24 C23 C22 119.4(6) . .
C24 C23 H23 120.3 . .
C22 C23 H23 120.3 . .
C25 C24 C23 122.8(7) . .
C25 C24 H24 118.6 . .
C23 C24 H24 118.6 . .
C24 C25 C26 117.3(6) . .
C24 C25 C28 122.5(6) . .
C26 C25 C28 120.1(5) . .
C27 C26 C25 119.8(6) . .
C27 C26 H26 120.1 . .
C25 C26 H26 120.1 . .
C22 C27 C26 122.2(7) . .
C22 C27 H27 118.9 . .
C26 C27 H27 118.9 . .
O6 C28 O5 120.3(5) . .
O6 C28 C25 121.3(5) . .
O5 C28 C25 118.4(5) . .
O6 C28 La2 56.2(3) . 2_656
O5 C28 La2 64.5(3) . 2_656
C25 C28 La2 174.5(4) . 2_656
O10 C29 O11 125.5(6) . .
O10 C29 C30 118.6(5) . .
O11 C29 C30 115.9(5) . .
C31 C30 C35 118.4(6) . .
C31 C30 C29 122.4(5) . .
C35 C30 C29 119.1(5) . .
C30 C31 C32 122.5(6) . .
C30 C31 H31 118.8 . .
C32 C31 H31 118.8 . .
C31 C32 C33 119.7(6) . .
C31 C32 H32 120.2 . .
C33 C32 H32 120.2 . .
C34 C33 C32 117.6(6) . .
C34 C33 N4 118.2(6) . .
C32 C33 N4 124.1(6) . .
C35 C34 C33 121.7(6) . .
C35 C34 H34 119.1 . .
C33 C34 H34 119.1 . .
C34 C35 C30 119.9(6) . .
C34 C35 H35 120.0 . .
C30 C35 H35 120.0 . .
O18 C36 N4 122.1(7) . .
O18 C36 C37 120.0(6) . .
N4 C36 C37 117.8(5) . .
C42 C37 C38 117.5(6) . .
C42 C37 C36 127.3(6) . .
C38 C37 C36 115.1(5) . .
C39 C38 C37 121.4(6) . .
C39 C38 H38 119.3 . .
C37 C38 H38 119.3 . .
C38 C39 C40 119.5(6) . .
C38 C39 C51 123.0(5) . .
C40 C39 C51 117.5(6) . .
C41 C40 C39 119.9(6) . .
C41 C40 H40 120.0 . .
C39 C40 H40 120.0 . .
C42 C41 C40 118.8(5) . .
C42 C41 C43 117.5(6) . .
C40 C41 C43 123.7(6) . .
C41 C42 C37 122.9(6) . .
C41 C42 H42 118.5 . .
C37 C42 H42 118.5 . .
O17 C43 N5 122.8(6) . .
O17 C43 C41 119.8(6) . .
N5 C43 C41 117.4(6) . .
C49 C44 N5 125.0(6) . .
C49 C44 C45 120.3(6) . .
N5 C44 C45 114.6(6) . .
C46 C45 C44 118.8(6) . .
C46 C45 H45 120.6 . .
C44 C45 H45 120.6 . .
C45 C46 C47 121.6(6) . .
C45 C46 H46 119.2 . .
C47 C46 H46 119.2 . .
C48 C47 C46 118.3(5) . .
C48 C47 C50 120.5(6) . .
C46 C47 C50 121.1(6) . .
C47 C48 C49 120.8(6) . .
C47 C48 H48 119.6 . .
C49 C48 H48 119.6 . .
C44 C49 C48 120.1(6) . .
C44 C49 H49 120.0 . .
C48 C49 H49 120.0 . .
O15 C50 O14 121.8(5) . .
O15 C50 C47 118.3(6) . .
O14 C50 C47 119.9(5) . .
O15 C50 La1 58.5(3) . 3_667
O14 C50 La1 63.3(3) . 3_667
C47 C50 La1 176.4(4) . 3_667
O16 C51 N6 125.5(7) . .
O16 C51 C39 120.2(6) . .
N6 C51 C39 114.3(6) . .
C57 C52 C53 119.1(6) . .
C57 C52 N6 117.8(6) . .
C53 C52 N6 123.1(6) . .
C52 C53 C54 121.4(6) . .
C52 C53 H53 119.3 . .
C54 C53 H53 119.3 . .
C53 C54 C55 118.5(6) . .
C53 C54 H54 120.7 . .
C55 C54 H54 120.7 . .
C56 C55 C54 119.5(6) . .
C56 C55 C58 121.9(6) . .
C54 C55 C58 118.6(5) . .
C55 C56 C57 121.3(6) . .
C55 C56 H56 119.3 . .
C57 C56 H56 119.3 . .
C52 C57 C56 120.1(6) . .
C52 C57 H57 120.0 . .
C56 C57 H57 120.0 . .
O12 C58 O13 118.8(5) . .
O12 C58 C55 122.2(5) . .
O13 C58 C55 119.0(5) . .
O12 C58 La1 59.1(3) . 2_756
O13 C58 La1 61.1(3) . 2_756
C55 C58 La1 166.4(4) . 2_756
O9 C59 N1 124.0(8) . .
O9 C59 C8 119.3(7) . .
N1 C59 C8 116.7(7) . .
O8 C60 N2 123.6(7) . .
O8 C60 C10 120.4(7) . .
N2 C60 C10 115.9(7) . .
O19 C61 N7 126.7(8) . .
O19 C61 H61 116.7 . .
N7 C61 H61 116.7 . .
N7 C62 H62A 109.5 . .
N7 C62 H62B 109.5 . .
H62A C62 H62B 109.5 . .
N7 C62 H62C 109.5 . .
H62A C62 H62C 109.5 . .
H62B C62 H62C 109.5 . .
N7 C63 H63A 109.5 . .
N7 C63 H63B 109.5 . .
H63A C63 H63B 109.5 . .
N7 C63 H63C 109.5 . .
H63A C63 H63C 109.5 . .
H63B C63 H63C 109.5 . .
O20 C64 N8 125.4(8) . .
O20 C64 H64 117.3 . .
N8 C64 H64 117.3 . .
N8 C65 H65A 109.5 . .
N8 C65 H65B 109.5 . .
H65A C65 H65B 109.5 . .
N8 C65 H65C 109.5 . .
H65A C65 H65C 109.5 . .
H65B C65 H65C 109.5 . .
N8 C66 H66A 109.5 . .
N8 C66 H66B 109.5 . .
H66A C66 H66B 109.5 . .
N8 C66 H66C 109.5 . .
H66A C66 H66C 109.5 . .
H66B C66 H66C 109.5 . .
O4 La1 O10 80.79(14) 2_746 .
O4 La1 O5 133.53(14) 2_746 2_646
O10 La1 O5 141.84(14) . 2_646
O4 La1 O12 81.19(14) 2_746 2_746
O10 La1 O12 78.36(14) . 2_746
O5 La1 O12 117.36(14) 2_646 2_746
O4 La1 O20 67.07(14) 2_746 .
O10 La1 O20 147.59(13) . .
O5 La1 O20 67.85(13) 2_646 .
O12 La1 O20 99.92(14) 2_746 .
O4 La1 O2 156.10(13) 2_746 .
O10 La1 O2 82.76(13) . .
O5 La1 O2 68.27(13) 2_646 .
O12 La1 O2 78.59(14) 2_746 .
O20 La1 O2 129.05(13) . .
O4 La1 O15 114.44(13) 2_746 3_667
O10 La1 O15 74.41(15) . 3_667
O5 La1 O15 75.32(15) 2_646 3_667
O12 La1 O15 145.41(14) 2_746 3_667
O20 La1 O15 114.50(14) . 3_667
O2 La1 O15 77.22(13) . 3_667
O4 La1 O13 106.00(12) 2_746 2_746
O10 La1 O13 125.25(13) . 2_746
O5 La1 O13 68.25(13) 2_646 2_746
O12 La1 O13 50.68(13) 2_746 2_746
O20 La1 O13 70.51(13) . 2_746
O2 La1 O13 70.18(12) . 2_746
O15 La1 O13 137.82(13) 3_667 2_746
O4 La1 O14 71.00(13) 2_746 3_667
O10 La1 O14 89.43(13) . 3_667
O5 La1 O14 88.30(14) 2_646 3_667
O12 La1 O14 151.12(14) 2_746 3_667
O20 La1 O14 76.63(13) . 3_667
O2 La1 O14 126.13(12) . 3_667
O15 La1 O14 49.56(12) 3_667 3_667
O13 La1 O14 144.87(13) 2_746 3_667
O4 La1 C58 90.63(14) 2_746 2_746
O10 La1 C58 102.42(15) . 2_746
O5 La1 C58 94.39(15) 2_646 2_746
O12 La1 C58 24.74(15) 2_746 2_746
O20 La1 C58 82.70(15) . 2_746
O2 La1 C58 76.11(14) . 2_746
O15 La1 C58 153.33(15) 3_667 2_746
O13 La1 C58 26.34(15) 2_746 2_746
O14 La1 C58 156.42(14) 3_667 2_746
O4 La1 C50 93.26(15) 2_746 3_667
O10 La1 C50 81.08(16) . 3_667
O5 La1 C50 80.83(16) 2_646 3_667
O12 La1 C50 159.30(16) 2_746 3_667
O20 La1 C50 96.15(16) . 3_667
O2 La1 C50 101.19(14) . 3_667
O15 La1 C50 24.27(15) 3_667 3_667
O13 La1 C50 148.99(15) 2_746 3_667
O14 La1 C50 25.28(14) 3_667 3_667
C58 La1 C50 175.16(17) 2_746 3_667
O4 La1 La2 143.00(9) 2_746 .
O10 La1 La2 122.88(9) . .
O5 La1 La2 42.63(10) 2_646 .
O12 La1 La2 77.26(10) 2_746 .
O20 La1 La2 87.40(9) . .
O2 La1 La2 42.11(9) . .
O15 La1 La2 100.14(10) 3_667 .
O13 La1 La2 37.85(9) 2_746 .
O14 La1 La2 130.44(10) 3_667 .
C58 La1 La2 58.67(12) 2_746 .
C50 La1 La2 116.64(12) 3_667 .
O11 La2 O13 82.39(14) 4_565 2_746
O11 La2 O6 72.37(14) 4_565 2_646
O13 La2 O6 79.01(14) 2_746 2_646
O11 La2 O3 80.94(15) 4_565 3_766
O13 La2 O3 67.20(13) 2_746 3_766
O6 La2 O3 139.26(14) 2_646 3_766
O11 La2 O1 138.33(13) 4_565 .
O13 La2 O1 108.72(14) 2_746 .
O6 La2 O1 148.12(14) 2_646 .
O3 La2 O1 68.12(15) 3_766 .
O11 La2 O14 69.38(14) 4_565 2_646
O13 La2 O14 149.61(14) 2_746 2_646
O6 La2 O14 81.83(13) 2_646 2_646
O3 La2 O14 117.01(13) 3_766 2_646
O1 La2 O14 100.01(13) . 2_646
O11 La2 O19 136.56(14) 4_565 .
O13 La2 O19 128.67(12) 2_746 .
O6 La2 O19 83.83(14) 2_646 .
O3 La2 O19 135.15(14) 3_766 .
O1 La2 O19 67.04(14) . .
O14 La2 O19 71.68(13) 2_646 .
O11 La2 O4 71.13(13) 4_565 3_766
O13 La2 O4 113.42(12) 2_746 3_766
O6 La2 O4 139.08(13) 2_646 3_766
O3 La2 O4 49.35(13) 3_766 3_766
O1 La2 O4 67.61(13) . 3_766
O14 La2 O4 68.52(12) 2_646 3_766
O19 La2 O4 111.13(13) . 3_766
O11 La2 O2 148.62(14) 4_565 .
O13 La2 O2 68.61(13) 2_746 .
O6 La2 O2 111.76(12) 2_646 .
O3 La2 O2 77.04(13) 3_766 .
O1 La2 O2 49.22(12) . .
O14 La2 O2 141.20(13) 2_646 .
O19 La2 O2 73.90(13) . .
O4 La2 O2 109.00(12) 3_766 .
O11 La2 O5 116.07(13) 4_565 2_646
O13 La2 O5 65.75(13) 2_746 2_646
O6 La2 O5 48.91(12) 2_646 2_646
O3 La2 O5 126.39(14) 3_766 2_646
O1 La2 O5 104.81(12) . 2_646
O14 La2 O5 116.54(13) 2_646 2_646
O19 La2 O5 66.54(13) . 2_646
O4 La2 O5 172.00(12) 3_766 2_646
O2 La2 O5 63.08(12) . 2_646
O11 La2 C21 77.46(16) 4_565 3_766
O13 La2 C21 91.27(14) 2_746 3_766
O6 La2 C21 149.22(16) 2_646 3_766
O3 La2 C21 24.81(15) 3_766 3_766
O1 La2 C21 62.65(16) . 3_766
O14 La2 C21 93.30(14) 2_646 3_766
O19 La2 C21 123.60(15) . 3_766
O4 La2 C21 24.84(14) 3_766 3_766
O2 La2 C21 91.04(14) . 3_766
O5 La2 C21 149.78(15) 2_646 3_766
O11 La2 C28 94.51(15) 4_565 2_646
O13 La2 C28 72.68(15) 2_746 2_646
O6 La2 C28 23.85(14) 2_646 2_646
O3 La2 C28 139.87(15) 3_766 2_646
O1 La2 C28 127.14(15) . 2_646
O14 La2 C28 97.87(15) 2_646 2_646
O19 La2 C28 72.40(15) . 2_646
O4 La2 C28 162.73(15) 3_766 2_646
O2 La2 C28 88.26(14) . 2_646
O5 La2 C28 25.19(14) 2_646 2_646
C21 La2 C28 163.01(17) 3_766 2_646
C59 N1 C5 124.9(7) . .
C59 N1 H1A 117.8 . .
C5 N1 H1A 117.3 . .
C60 N2 C22 124.4(7) . .
C60 N2 H2A 117.0 . .
C22 N2 H2A 118.6 . .
C14 N3 C15 130.0(7) . .
C14 N3 H3A 114.6 . .
C15 N3 H3A 115.4 . .
C36 N4 C33 127.9(6) . .
C36 N4 H4A 115.9 . .
C33 N4 H4A 116.1 . .
C43 N5 C44 126.0(6) . .
C43 N5 H5A 117.2 . .
C44 N5 H5A 116.8 . .
C51 N6 C52 127.1(6) . .
C51 N6 H6A 116.8 . .
C52 N6 H6A 116.2 . .
C61 N7 C62 120.2(9) . .
C61 N7 C63 122.3(8) . .
C62 N7 C63 116.1(9) . .
C64 N8 C65 116.9(9) . .
C64 N8 C66 119.2(10) . .
C65 N8 C66 123.9(10) . .
C1 O1 La2 97.4(3) . .
C1 O2 La1 168.3(4) . .
C1 O2 La2 92.1(3) . .
La1 O2 La2 98.63(13) . .
C21 O3 La2 96.7(4) . 3_766
C21 O4 La1 150.0(4) . 2_756
C21 O4 La2 90.5(3) . 3_766
La1 O4 La2 108.96(14) 2_756 3_766
C28 O5 La1 136.6(4) . 2_656
C28 O5 La2 90.3(3) . 2_656
La1 O5 La2 98.80(14) 2_656 2_656
C28 O6 La2 99.9(4) . 2_656
C29 O10 La1 119.1(4) . .
C29 O11 La2 160.0(4) . 4_566
C58 O12 La1 96.2(4) . 2_756
C58 O13 La2 131.3(3) . 2_756
C58 O13 La1 92.6(3) . 2_756
La2 O13 La1 103.28(14) 2_756 2_756
C50 O14 La2 129.4(4) . 2_656
C50 O14 La1 91.4(3) . 3_667
La2 O14 La1 105.95(15) 2_656 3_667
C50 O15 La1 97.2(4) . 3_667
C61 O19 La2 123.1(4) . .
C64 O20 La1 138.6(5) . .

loop_
_geom_bond_atom_site_label_1
_geom_bond_atom_site_label_2
_geom_bond_distance
_geom_bond_site_symmetry_2
C1 O1 1.271(7) .
C1 O2 1.276(7) .
C1 C2 1.474(8) .
C1 La2 3.044(6) .
C2 C7 1.376(9) .
C2 C3 1.392(9) .
C3 C4 1.381(9) .
C3 H3 0.9400 .
C4 C5 1.427(10) .
C4 H4 0.9400 .
C5 C6 1.347(10) .
C5 N1 1.444(9) .
C6 C7 1.359(10) .
C6 H6 0.9400 .
C7 H7 0.9400 .
C8 C13 1.364(10) .
C8 C9 1.385(9) .
C8 C59 1.501(10) .
C9 C10 1.409(10) .
C9 H9 0.9400 .
C10 C11 1.372(9) .
C10 C60 1.502(9) .
C11 C12 1.388(10) .
C11 H11 0.9400 .
C12 C13 1.378(10) .
C12 C14 1.527(9) .
C13 H13 0.9400 .
C14 O7 1.234(10) .
C14 N3 1.296(9) .
C15 C20 1.366(9) .
C15 C16 1.371(10) .
C15 N3 1.403(8) .
C16 C17 1.395(10) .
C16 H16 0.9400 .
C17 C18 1.392(10) .
C17 H17 0.9400 .
C18 C19 1.373(9) .
C18 C21 1.508(8) .
C19 C20 1.398(8) .
C19 H19 0.9400 .
C20 H20 0.9400 .
C21 O4 1.260(7) .
C21 O3 1.267(7) .
C21 La2 2.998(6) 3_766
C22 C27 1.364(9) .
C22 C23 1.399(9) .
C22 N2 1.442(8) .
C23 C24 1.368(9) .
C23 H23 0.9400 .
C24 C25 1.368(8) .
C24 H24 0.9400 .
C25 C26 1.413(9) .
C25 C28 1.480(8) .
C26 C27 1.365(9) .
C26 H26 0.9400 .
C27 H27 0.9400 .
C28 O6 1.248(7) .
C28 O5 1.294(7) .
C28 La2 3.040(5) 2_656
C29 O10 1.248(7) .
C29 O11 1.259(7) .
C29 C30 1.499(8) .
C30 C31 1.356(9) .
C30 C35 1.388(8) .
C31 C32 1.385(9) .
C31 H31 0.9400 .
C32 C33 1.397(9) .
C32 H32 0.9400 .
C33 C34 1.385(9) .
C33 N4 1.409(8) .
C34 C35 1.384(9) .
C34 H34 0.9400 .
C35 H35 0.9400 .
C36 O18 1.204(8) .
C36 N4 1.330(8) .
C36 C37 1.491(9) .
C37 C42 1.395(8) .
C37 C38 1.409(9) .
C38 C39 1.373(9) .
C38 H38 0.9400 .
C39 C40 1.420(8) .
C39 C51 1.510(9) .
C40 C41 1.399(9) .
C40 H40 0.9400 .
C41 C42 1.372(9) .
C41 C43 1.484(8) .
C42 H42 0.9400 .
C43 O17 1.218(8) .
C43 N5 1.351(8) .
C44 C49 1.356(9) .
C44 N5 1.426(7) .
C44 C45 1.431(9) .
C45 C46 1.362(8) .
C45 H45 0.9400 .
C46 C47 1.401(8) .
C46 H46 0.9400 .
C47 C48 1.392(9) .
C47 C50 1.494(8) .
C48 C49 1.393(8) .
C48 H48 0.9400 .
C49 H49 0.9400 .
C50 O15 1.241(7) .
C50 O14 1.280(7) .
C50 La1 2.995(6) 3_667
C51 O16 1.207(9) .
C51 N6 1.337(8) .
C52 C57 1.380(9) .
C52 C53 1.385(9) .
C52 N6 1.406(8) .
C53 C54 1.400(8) .
C53 H53 0.9400 .
C54 C55 1.401(8) .
C54 H54 0.9400 .
C55 C56 1.376(9) .
C55 C58 1.462(8) .
C56 C57 1.384(8) .
C56 H56 0.9400 .
C57 H57 0.9400 .
C58 O12 1.241(7) .
C58 O13 1.309(7) .
C58 La1 2.947(6) 2_756
C59 O9 1.255(9) .
C59 N1 1.315(9) .
C60 O8 1.242(9) .
C60 N2 1.348(9) .
C61 O19 1.241(8) .
C61 N7 1.265(10) .
C61 H61 0.9400 .
C62 N7 1.476(13) .
C62 H62A 0.9700 .
C62 H62B 0.9700 .
C62 H62C 0.9700 .
C63 N7 1.491(12) .
C63 H63A 0.9700 .
C63 H63B 0.9700 .
C63 H63C 0.9700 .
C64 O20 1.188(8) .
C64 N8 1.324(11) .
C64 H64 0.9400 .
C65 N8 1.459(14) .
C65 H65A 0.9700 .
C65 H65B 0.9700 .
C65 H65C 0.9700 .
C66 N8 1.526(13) .
C66 H66A 0.9700 .
C66 H66B 0.9700 .
C66 H66C 0.9700 .
La1 O4 2.476(4) 2_746
La1 O10 2.513(4) .
La1 O5 2.527(5) 2_646
La1 O12 2.544(4) 2_746
La1 O20 2.560(5) .
La1 O2 2.564(4) .
La1 O15 2.574(4) 3_667
La1 O13 2.583(4) 2_746
La1 O14 2.677(4) 3_667
La1 C58 2.947(6) 2_746
La1 C50 2.995(6) 3_667
La1 La2 4.0057(10) .
La2 O11 2.402(4) 4_565
La2 O13 2.526(4) 2_746
La2 O6 2.565(4) 2_646
La2 O3 2.573(4) 3_766
La2 O1 2.607(4) .
La2 O14 2.612(4) 2_646
La2 O19 2.665(4) .
La2 O4 2.709(4) 3_766
La2 O2 2.717(4) .
La2 O5 2.745(4) 2_646
La2 C21 2.998(6) 3_766
La2 C28 3.040(5) 2_646
N1 H1A 0.9002 .
N2 H2A 0.9001 .
N3 H3A 0.9000 .
N4 H4A 0.8999 .
N5 H5A 0.9000 .
N6 H6A 0.9000 .
O3 La2 2.573(4) 3_766
O4 La1 2.476(4) 2_756
O4 La2 2.709(4) 3_766
O5 La1 2.527(5) 2_656
O5 La2 2.745(4) 2_656
O6 La2 2.565(4) 2_656
O11 La2 2.402(4) 4_566
O12 La1 2.544(4) 2_756
O13 La2 2.526(4) 2_756
O13 La1 2.583(4) 2_756
O14 La2 2.612(4) 2_656
O14 La1 2.677(4) 3_667
O15 La1 2.574(4) 3_667

loop_
_geom_torsion_atom_site_label_1
_geom_torsion_atom_site_label_2
_geom_torsion_atom_site_label_3
_geom_torsion_atom_site_label_4
_geom_torsion
_geom_torsion_site_symmetry_1
_geom_torsion_site_symmetry_4
O1 C1 C2 C7 -19.0(10) . .
O2 C1 C2 C7 161.8(7) . .
La2 C1 C2 C7 -33(7) . .
O1 C1 C2 C3 159.0(7) . .
O2 C1 C2 C3 -20.3(11) . .
La2 C1 C2 C3 145(6) . .
C7 C2 C3 C4 -0.4(12) . .
C1 C2 C3 C4 -178.4(7) . .
C2 C3 C4 C5 -2.5(12) . .
C3 C4 C5 C6 1.9(12) . .
C3 C4 C5 N1 -172.9(8) . .
C4 C5 C6 C7 1.6(13) . .
N1 C5 C6 C7 176.7(8) . .
C5 C6 C7 C2 -4.7(14) . .
C3 C2 C7 C6 4.0(12) . .
C1 C2 C7 C6 -177.9(8) . .
C13 C8 C9 C10 2.4(12) . .
C59 C8 C9 C10 179.9(7) . .
C8 C9 C10 C11 2.1(11) . .
C8 C9 C10 C60 -178.7(7) . .
C9 C10 C11 C12 -4.0(11) . .
C60 C10 C11 C12 176.8(7) . .
C10 C11 C12 C13 1.4(12) . .
C10 C11 C12 C14 -174.6(7) . .
C9 C8 C13 C12 -5.0(13) . .
C59 C8 C13 C12 177.8(8) . .
C11 C12 C13 C8 3.2(13) . .
C14 C12 C13 C8 179.4(7) . .
C13 C12 C14 O7 -45.2(12) . .
C11 C12 C14 O7 131.0(10) . .
C13 C12 C14 N3 132.5(8) . .
C11 C12 C14 N3 -51.4(10) . .
C20 C15 C16 C17 6.8(13) . .
N3 C15 C16 C17 -177.7(8) . .
C15 C16 C17 C18 -8.5(14) . .
C16 C17 C18 C19 5.3(13) . .
C16 C17 C18 C21 -177.2(8) . .
C17 C18 C19 C20 -0.6(11) . .
C21 C18 C19 C20 -178.2(6) . .
C16 C15 C20 C19 -2.2(12) . .
N3 C15 C20 C19 -177.5(7) . .
C18 C19 C20 C15 -0.9(11) . .
C19 C18 C21 O4 -23.7(10) . .
C17 C18 C21 O4 158.9(7) . .
C19 C18 C21 O3 155.8(6) . .
C17 C18 C21 O3 -21.7(10) . .
C19 C18 C21 La2 81(2) . 3_766
C17 C18 C21 La2 -96(2) . 3_766
C27 C22 C23 C24 -2.4(11) . .
N2 C22 C23 C24 175.4(7) . .
C22 C23 C24 C25 0.3(11) . .
C23 C24 C25 C26 2.4(10) . .
C23 C24 C25 C28 -178.8(6) . .
C24 C25 C26 C27 -3.1(10) . .
C28 C25 C26 C27 178.1(6) . .
C23 C22 C27 C26 1.7(11) . .
N2 C22 C27 C26 -176.3(6) . .
C25 C26 C27 C22 1.0(11) . .
C24 C25 C28 O6 -170.9(6) . .
C26 C25 C28 O6 7.8(10) . .
C24 C25 C28 O5 11.7(9) . .
C26 C25 C28 O5 -169.6(6) . .
C24 C25 C28 La2 -109(4) . 2_656
C26 C25 C28 La2 69(5) . 2_656
O10 C29 C30 C31 -19.5(10) . .
O11 C29 C30 C31 159.7(6) . .
O10 C29 C30 C35 160.0(6) . .
O11 C29 C30 C35 -20.9(9) . .
C35 C30 C31 C32 -0.2(11) . .
C29 C30 C31 C32 179.3(7) . .
C30 C31 C32 C33 0.0(12) . .
C31 C32 C33 C34 1.7(11) . .
C31 C32 C33 N4 -177.9(7) . .
C32 C33 C34 C35 -3.3(12) . .
N4 C33 C34 C35 176.3(7) . .
C33 C34 C35 C30 3.2(12) . .
C31 C30 C35 C34 -1.3(11) . .
C29 C30 C35 C34 179.2(7) . .
O18 C36 C37 C42 173.3(8) . .
N4 C36 C37 C42 -10.9(11) . .
O18 C36 C37 C38 -3.3(11) . .
N4 C36 C37 C38 172.6(7) . .
C42 C37 C38 C39 0.2(10) . .
C36 C37 C38 C39 177.0(7) . .
C37 C38 C39 C40 -1.1(11) . .
C37 C38 C39 C51 178.6(6) . .
C38 C39 C40 C41 0.9(10) . .
C51 C39 C40 C41 -178.8(6) . .
C39 C40 C41 C42 0.2(10) . .
C39 C40 C41 C43 -178.8(6) . .
C40 C41 C42 C37 -1.2(11) . .
C43 C41 C42 C37 177.9(6) . .
C38 C37 C42 C41 1.0(10) . .
C36 C37 C42 C41 -175.4(7) . .
C42 C41 C43 O17 11.3(10) . .
C40 C41 C43 O17 -169.7(7) . .
C42 C41 C43 N5 -169.4(6) . .
C40 C41 C43 N5 9.6(10) . .
C49 C44 C45 C46 -0.5(10) . .
N5 C44 C45 C46 176.7(6) . .
C44 C45 C46 C47 -0.5(10) . .
C45 C46 C47 C48 2.7(10) . .
C45 C46 C47 C50 -174.2(6) . .
C46 C47 C48 C49 -4.1(10) . .
C50 C47 C48 C49 172.9(6) . .
N5 C44 C49 C48 -177.7(6) . .
C45 C44 C49 C48 -0.9(10) . .
C47 C48 C49 C44 3.2(10) . .
C48 C47 C50 O15 23.1(9) . .
C46 C47 C50 O15 -160.1(6) . .
C48 C47 C50 O14 -158.4(6) . .
C46 C47 C50 O14 18.4(9) . .
C48 C47 C50 La1 49(8) . 3_667
C46 C47 C50 La1 -134(7) . 3_667
C38 C39 C51 O16 146.8(8) . .
C40 C39 C51 O16 -33.4(11) . .
C38 C39 C51 N6 -32.2(10) . .
C40 C39 C51 N6 147.6(6) . .
C57 C52 C53 C54 -0.2(10) . .
N6 C52 C53 C54 -179.1(6) . .
C52 C53 C54 C55 -1.2(10) . .
C53 C54 C55 C56 0.9(9) . .
C53 C54 C55 C58 179.2(6) . .
C54 C55 C56 C57 0.9(10) . .
C58 C55 C56 C57 -177.4(6) . .
C53 C52 C57 C56 1.9(10) . .
N6 C52 C57 C56 -179.1(6) . .
C55 C56 C57 C52 -2.3(10) . .
C56 C55 C58 O12 162.5(6) . .
C54 C55 C58 O12 -15.7(9) . .
C56 C55 C58 O13 -15.4(9) . .
C54 C55 C58 O13 166.3(5) . .
C56 C55 C58 La1 71.2(19) . 2_756
C54 C55 C58 La1 -107.1(18) . 2_756
C13 C8 C59 O9 155.5(9) . .
C9 C8 C59 O9 -21.8(12) . .
C13 C8 C59 N1 -21.9(13) . .
C9 C8 C59 N1 160.8(7) . .
C11 C10 C60 O8 22.2(12) . .
C9 C10 C60 O8 -157.1(8) . .
C11 C10 C60 N2 -159.3(7) . .
C9 C10 C60 N2 21.5(11) . .
O9 C59 N1 C5 3.9(14) . .
C8 C59 N1 C5 -178.9(8) . .
C6 C5 N1 C59 155.9(8) . .
C4 C5 N1 C59 -29.2(13) . .
O8 C60 N2 C22 -2.0(13) . .
C10 C60 N2 C22 179.5(6) . .
C27 C22 N2 C60 -157.0(7) . .
C23 C22 N2 C60 25.1(11) . .
O7 C14 N3 C15 -4.3(14) . .
C12 C14 N3 C15 178.1(7) . .
C20 C15 N3 C14 -25.1(12) . .
C16 C15 N3 C14 159.6(8) . .
O18 C36 N4 C33 -3.6(13) . .
C37 C36 N4 C33 -179.3(7) . .
C34 C33 N4 C36 -174.0(7) . .
C32 C33 N4 C36 5.6(12) . .
O17 C43 N5 C44 -10.6(12) . .
C41 C43 N5 C44 170.1(6) . .
C49 C44 N5 C43 13.7(11) . .
C45 C44 N5 C43 -163.3(7) . .
O16 C51 N6 C52 -0.8(13) . .
C39 C51 N6 C52 178.1(6) . .
C57 C52 N6 C51 155.3(7) . .
C53 C52 N6 C51 -25.8(11) . .
O19 C61 N7 C62 -0.3(19) . .
O19 C61 N7 C63 -166.1(10) . .
O20 C64 N8 C65 2.8(16) . .
O20 C64 N8 C66 -177.2(9) . .
O2 C1 O1 La2 0.5(7) . .
C2 C1 O1 La2 -178.8(5) . .
O11 La2 O1 C1 -136.9(4) 4_565 .
O13 La2 O1 C1 -37.1(4) 2_746 .
O6 La2 O1 C1 62.4(5) 2_646 .
O3 La2 O1 C1 -91.8(4) 3_766 .
O14 La2 O1 C1 153.0(4) 2_646 .
O19 La2 O1 C1 87.9(4) . .
O4 La2 O1 C1 -145.4(4) 3_766 .
O2 La2 O1 C1 -0.3(4) . .
O5 La2 O1 C1 31.9(4) 2_646 .
C21 La2 O1 C1 -118.5(4) 3_766 .
C28 La2 O1 C1 45.0(4) 2_646 .
O1 C1 O2 La1 156.3(15) . .
C2 C1 O2 La1 -25(2) . .
La2 C1 O2 La1 156.7(19) . .
O1 C1 O2 La2 -0.5(6) . .
C2 C1 O2 La2 178.8(6) . .
O4 La1 O2 C1 -40(2) 2_746 .
O10 La1 O2 C1 6.6(19) . .
O5 La1 O2 C1 161.3(19) 2_646 .
O12 La1 O2 C1 -72.9(19) 2_746 .
O20 La1 O2 C1 -166.5(19) . .
O15 La1 O2 C1 82.2(19) 3_667 .
O13 La1 O2 C1 -125.0(19) 2_746 .
O14 La1 O2 C1 90.6(19) 3_667 .
C58 La1 O2 C1 -98.1(19) 2_746 .
C50 La1 O2 C1 86.0(19) 3_667 .
La2 La1 O2 C1 -156(2) . .
O4 La1 O2 La2 116.3(3) 2_746 .
O10 La1 O2 La2 163.08(15) . .
O5 La1 O2 La2 -42.25(13) 2_646 .
O12 La1 O2 La2 83.56(14) 2_746 .
O20 La1 O2 La2 -10.0(2) . .
O15 La1 O2 La2 -121.34(15) 3_667 .
O13 La1 O2 La2 31.46(11) 2_746 .
O14 La1 O2 La2 -112.96(15) 3_667 .
C58 La1 O2 La2 58.32(15) 2_746 .
C50 La1 O2 La2 -117.56(15) 3_667 .
O11 La2 O2 C1 119.0(4) 4_565 .
O13 La2 O2 C1 142.7(4) 2_746 .
O6 La2 O2 C1 -149.4(4) 2_646 .
O3 La2 O2 C1 72.4(4) 3_766 .
O1 La2 O2 C1 0.3(3) . .
O14 La2 O2 C1 -44.8(4) 2_646 .
O19 La2 O2 C1 -73.0(4) . .
O4 La2 O2 C1 34.3(4) 3_766 .
O5 La2 O2 C1 -144.5(4) 2_646 .
C21 La2 O2 C1 51.8(4) 3_766 .
C28 La2 O2 C1 -145.2(4) 2_646 .
O11 La2 O2 La1 -56.4(3) 4_565 .
O13 La2 O2 La1 -32.63(12) 2_746 .
O6 La2 O2 La1 35.24(17) 2_646 .
O3 La2 O2 La1 -102.94(15) 3_766 .
O1 La2 O2 La1 -175.1(2) . .
O14 La2 O2 La1 139.84(16) 2_646 .
O19 La2 O2 La1 111.60(14) . .
O4 La2 O2 La1 -141.10(12) 3_766 .
O5 La2 O2 La1 40.16(13) 2_646 .
C21 La2 O2 La1 -123.59(15) 3_766 .
C28 La2 O2 La1 39.42(15) 2_646 .
O4 C21 O3 La2 13.2(7) . 3_766
C18 C21 O3 La2 -166.2(5) . 3_766
O3 C21 O4 La1 119.2(7) . 2_756
C18 C21 O4 La1 -61.4(11) . 2_756
La2 C21 O4 La1 131.7(8) 3_766 2_756
O3 C21 O4 La2 -12.4(6) . 3_766
C18 C21 O4 La2 167.0(5) . 3_766
O6 C28 O5 La1 -95.3(7) . 2_656
C25 C28 O5 La1 82.1(7) . 2_656
La2 C28 O5 La1 -103.1(5) 2_656 2_656
O6 C28 O5 La2 7.8(6) . 2_656
C25 C28 O5 La2 -174.7(5) . 2_656
O5 C28 O6 La2 -8.5(6) . 2_656
C25 C28 O6 La2 174.1(5) . 2_656
O11 C29 O10 La1 27.6(9) . .
C30 C29 O10 La1 -153.3(5) . .
O4 La1 O10 C29 -60.6(5) 2_746 .
O5 La1 O10 C29 96.8(5) 2_646 .
O12 La1 O10 C29 -143.4(5) 2_746 .
O20 La1 O10 C29 -53.2(6) . .
O2 La1 O10 C29 136.8(5) . .
O15 La1 O10 C29 58.1(5) 3_667 .
O13 La1 O10 C29 -163.7(4) 2_746 .
O14 La1 O10 C29 10.3(5) 3_667 .
C58 La1 O10 C29 -149.2(5) 2_746 .
C50 La1 O10 C29 34.2(5) 3_667 .
La2 La1 O10 C29 150.3(4) . .
O10 C29 O11 La2 2.2(17) . 4_566
C30 C29 O11 La2 -176.8(9) . 4_566
O13 C58 O12 La1 13.9(6) . 2_756
C55 C58 O12 La1 -164.1(5) . 2_756
O12 C58 O13 La2 96.6(6) . 2_756
C55 C58 O13 La2 -85.3(6) . 2_756
La1 C58 O13 La2 110.2(4) 2_756 2_756
O12 C58 O13 La1 -13.6(6) . 2_756
C55 C58 O13 La1 164.5(5) . 2_756
O15 C50 O14 La2 -111.8(6) . 2_656
C47 C50 O14 La2 69.7(7) . 2_656
La1 C50 O14 La2 -112.1(4) 3_667 2_656
O15 C50 O14 La1 0.3(6) . 3_667
C47 C50 O14 La1 -178.2(5) . 3_667
O14 C50 O15 La1 -0.3(7) . 3_667
C47 C50 O15 La1 178.2(5) . 3_667
N7 C61 O19 La2 160.3(9) . .
O11 La2 O19 C61 147.2(5) 4_565 .
O13 La2 O19 C61 20.4(6) 2_746 .
O6 La2 O19 C61 91.0(5) 2_646 .
O3 La2 O19 C61 -75.3(6) 3_766 .
O1 La2 O19 C61 -75.7(5) . .
O14 La2 O19 C61 174.4(6) 2_646 .
O4 La2 O19 C61 -128.3(5) 3_766 .
O2 La2 O19 C61 -23.8(5) . .
O5 La2 O19 C61 43.4(5) 2_646 .
C21 La2 O19 C61 -104.0(5) 3_766 .
C28 La2 O19 C61 69.6(5) 2_646 .
N8 C64 O20 La1 -175.7(7) . .
O4 La1 O20 C64 51.1(8) 2_746 .
O10 La1 O20 C64 43.1(9) . .
O5 La1 O20 C64 -117.4(8) 2_646 .
O12 La1 O20 C64 127.0(8) 2_746 .
O2 La1 O20 C64 -149.7(7) . .
O15 La1 O20 C64 -56.5(8) 3_667 .
O13 La1 O20 C64 168.9(8) 2_746 .
O14 La1 O20 C64 -23.7(8) 3_667 .
C58 La1 O20 C64 144.8(8) 2_746 .
C50 La1 O20 C64 -39.9(8) 3_667 .
La2 La1 O20 C64 -156.4(8) . .

loop_
_platon_squeeze_void_nr
_platon_squeeze_void_average_x
_platon_squeeze_void_average_y
_platon_squeeze_void_average_z
_platon_squeeze_void_volume
_platon_squeeze_void_count_electrons
_platon_squeeze_void_content
1 -0.010 -0.009 -0.031 4787 1178 ' '
